data_2220210
loop_
_publ_author_name
'Moreno-Fuquen, Rodolfo'
'Aguirre, Lina'
'Kennedy, Alan R.'

_publ_section_title
;
 Redetermination of 4-nitrostilbene
;
_journal_coeditor_code HG2430
_journal_issue 12
_journal_name_full 'Acta Crystallographica Section E'
_journal_page_first o2259
_journal_paper_doi 10.1107/S1600536808035459
_journal_volume 64
_journal_year 2008
_chemical_formula_iupac 'C14 H11 N O2'
_chemical_formula_moiety 'C14 H11 N O2'
_chemical_formula_sum 'C14 H11 N O2'
_chemical_formula_weight 225.24
_chemical_melting_point 421.0(10)
_chemical_name_systematic
;
4-nitrostilbene
;
_space_group_IT_number 61
_symmetry_cell_setting orthorhombic
_symmetry_space_group_name_Hall '-P 2ac 2ab'
_symmetry_space_group_name_H-M 'P b c a'
_atom_sites_solution_hydrogens geom
_atom_sites_solution_primary direct
_atom_sites_solution_secondary difmap
_audit_creation_method SHELXL97
_cell_angle_alpha 90.00
_cell_angle_beta 90.00
_cell_angle_gamma 90.00
_cell_formula_units_Z 8
_cell_length_a 10.0839(3)
_cell_length_b 7.6849(2)
_cell_length_c 28.1176(8)
_cell_measurement_reflns_used 5152
_cell_measurement_temperature 123(2)
_cell_measurement_theta_max 30.66
_cell_measurement_theta_min 2.74
_cell_volume 2178.94(11)
_computing_cell_refinement 'CrysAlis RED (Oxford Diffraction, 2008)'
_computing_data_collection 'CrysAlis CCD (Oxford Diffraction, 2008)'
_computing_data_reduction 'CrysAlis RED (Oxford Diffraction, 2008)'
_computing_molecular_graphics 'ORTEP-3 for Windows (Farrugia, 1997)'
_computing_publication_material 'PARST95 (Nardelli, 1995)'
_computing_structure_refinement 'SHELXL97 (Sheldrick, 2008)'
_computing_structure_solution 'SIR97 (Altomare <i>et al.</i>,  1999)'
_diffrn_measured_fraction_theta_full 0.995
_diffrn_measured_fraction_theta_max 0.963
_diffrn_measurement_device_type 'Oxford Xcalibur-S'
_diffrn_measurement_method \w
_diffrn_radiation_monochromator graphite
_diffrn_radiation_source 'fine-focus sealed tube'
_diffrn_radiation_type MoK\a
_diffrn_radiation_wavelength 0.71073
_diffrn_reflns_av_R_equivalents 0.027
_diffrn_reflns_av_sigmaI/netI 0.032
_diffrn_reflns_limit_h_max 12
_diffrn_reflns_limit_h_min -14
_diffrn_reflns_limit_k_max 10
_diffrn_reflns_limit_k_min -10
_diffrn_reflns_limit_l_max 39
_diffrn_reflns_limit_l_min -37
_diffrn_reflns_number 13263
_diffrn_reflns_theta_full 27.00
_diffrn_reflns_theta_max 29.99
_diffrn_reflns_theta_min 2.90
_diffrn_standards_decay_% 0
_diffrn_standards_interval_time 0
_diffrn_standards_number 0
_exptl_absorpt_coefficient_mu 0.093
_exptl_absorpt_correction_T_max 0.985
_exptl_absorpt_correction_T_min 0.965
_exptl_absorpt_correction_type multi-scan
_exptl_absorpt_process_details '(CrysAlis RED; Oxford Diffraction, 2008)'
_exptl_crystal_colour 'light yellow'
_exptl_crystal_density_diffrn 1.373
_exptl_crystal_density_method 'not measured'
_exptl_crystal_description 'cut lathe'
_exptl_crystal_F_000 944
_exptl_crystal_size_max 0.40
_exptl_crystal_size_mid 0.40
_exptl_crystal_size_min 0.18
_refine_diff_density_max 0.319
_refine_diff_density_min -0.176
_refine_ls_extinction_method none
_refine_ls_goodness_of_fit_ref 1.085
_refine_ls_hydrogen_treatment constr
_refine_ls_matrix_type full
_refine_ls_number_parameters 154
_refine_ls_number_reflns 3173
_refine_ls_number_restraints 0
_refine_ls_restrained_S_all 1.085
_refine_ls_R_factor_all 0.070
_refine_ls_R_factor_gt 0.048
_refine_ls_shift/su_max 0.000
_refine_ls_shift/su_mean 0.000
_refine_ls_structure_factor_coef Fsqd
_refine_ls_weighting_details 'calc w = 1/[\s^2^(Fo^2^)+(0.0501P)^2^+0.491P] where P=(Fo^2^+2Fc^2^)/3'
_refine_ls_weighting_scheme calc
_refine_ls_wR_factor_gt 0.127
_refine_ls_wR_factor_ref 0.135
_reflns_number_gt 2202
_reflns_number_total 3173
_reflns_threshold_expression I>2\s(I)
_cod_data_source_file hg2430.cif
_cod_data_source_block I
_cod_database_code 2220210
_cod_database_fobs_code 2220210

loop_
_symmetry_equiv_pos_as_xyz
'x, y, z'
'-x+1/2, -y, z+1/2'
'x+1/2, -y+1/2, -z'
'-x, y+1/2, -z+1/2'
'-x, -y, -z'
'x-1/2, y, -z-1/2'
'-x-1/2, y-1/2, z'
'x, -y-1/2, z-1/2'

loop_
_atom_site_type_symbol
_atom_site_label
_atom_site_fract_x
_atom_site_fract_y
_atom_site_fract_z
_atom_site_U_iso_or_equiv
_atom_site_adp_type
_atom_site_calc_flag
_atom_site_refinement_flags
_atom_site_occupancy
O O1 0.69853(10) 0.14689(14) 1.05469(3) 0.0360(3) Uani d . 1
O O2 0.51679(11) 0.28695(16) 1.04197(4) 0.0453(3) Uani d . 1
N N1 0.60967(11) 0.19752(15) 1.02843(4) 0.0267(3) Uani d . 1
C C1 0.61582(12) 0.15108(16) 0.97771(4) 0.0209(3) Uani d . 1
C C2 0.51199(13) 0.19912(17) 0.94826(5) 0.0232(3) Uani d . 1
H H2 0.4364 0.2572 0.9607 0.028 Uiso calc R 1
C C3 0.52059(13) 0.16074(16) 0.90021(5) 0.0239(3) Uani d . 1
H H3 0.4496 0.1910 0.8796 0.029 Uiso calc R 1
C C4 0.63344(13) 0.07749(15) 0.88166(4) 0.0227(3) Uani d . 1
C C5 0.73329(13) 0.02692(17) 0.91315(5) 0.0247(3) Uani d . 1
H H5 0.8083 -0.0340 0.9013 0.030 Uiso calc R 1
C C6 0.72573(13) 0.06320(16) 0.96111(5) 0.0244(3) Uani d . 1
H H6 0.7945 0.0285 0.9822 0.029 Uiso calc R 1
C C7 0.65267(13) 0.04480(16) 0.83078(5) 0.0245(3) Uani d . 1
H H7 0.7231 -0.0309 0.8221 0.029 Uiso calc R 1
C C8 0.58014(13) 0.11181(16) 0.79561(4) 0.0236(3) Uani d . 1
H H8 0.5084 0.1851 0.8044 0.028 Uiso calc R 1
C C9 0.60077(12) 0.08280(15) 0.74429(4) 0.0218(3) Uani d . 1
C C10 0.50863(13) 0.15248(16) 0.71267(4) 0.0229(3) Uani d . 1
H H10 0.4342 0.2142 0.7247 0.027 Uiso calc R 1
C C11 0.52360(13) 0.13330(17) 0.66384(5) 0.0253(3) Uani d . 1
H H11 0.4599 0.1819 0.6428 0.030 Uiso calc R 1
C C12 0.63151(13) 0.04317(16) 0.64595(5) 0.0261(3) Uani d . 1
H H12 0.6422 0.0302 0.6126 0.031 Uiso calc R 1
C C13 0.72366(13) -0.02793(17) 0.67678(5) 0.0263(3) Uani d . 1
H H13 0.7973 -0.0904 0.6645 0.032 Uiso calc R 1
C C14 0.70911(13) -0.00852(16) 0.72570(5) 0.0246(3) Uani d . 1
H H14 0.7730 -0.0575 0.7466 0.030 Uiso calc R 1

loop_
_atom_site_aniso_label
_atom_site_aniso_U_11
_atom_site_aniso_U_22
_atom_site_aniso_U_33
_atom_site_aniso_U_12
_atom_site_aniso_U_13
_atom_site_aniso_U_23
O1 0.0325(6) 0.0503(6) 0.0254(5) -0.0005(5) -0.0072(5) 0.0044(5)
O2 0.0382(6) 0.0687(8) 0.0291(5) 0.0153(6) -0.0009(5) -0.0153(5)
N1 0.0250(6) 0.0335(6) 0.0217(5) -0.0050(5) -0.0026(5) 0.0008(5)
C1 0.0213(6) 0.0227(6) 0.0188(6) -0.0036(5) -0.0003(5) 0.0011(5)
C2 0.0191(6) 0.0269(6) 0.0236(6) 0.0000(5) -0.0005(5) -0.0002(5)
C3 0.0225(6) 0.0264(6) 0.0226(6) -0.0018(5) -0.0041(5) 0.0024(5)
C4 0.0263(6) 0.0196(5) 0.0220(6) -0.0040(5) 0.0010(5) 0.0004(5)
C5 0.0232(6) 0.0242(6) 0.0267(7) 0.0028(5) 0.0023(5) 0.0001(5)
C6 0.0231(6) 0.0231(6) 0.0271(7) 0.0013(5) -0.0022(5) 0.0039(5)
C7 0.0244(6) 0.0237(6) 0.0253(6) 0.0008(5) 0.0014(5) -0.0023(5)
C8 0.0243(6) 0.0223(6) 0.0242(6) -0.0003(5) 0.0012(5) -0.0004(5)
C9 0.0254(6) 0.0177(5) 0.0222(6) -0.0030(5) 0.0010(5) -0.0002(5)
C10 0.0222(6) 0.0218(6) 0.0247(6) 0.0007(5) 0.0017(5) -0.0005(5)
C11 0.0282(7) 0.0238(6) 0.0240(6) -0.0002(5) -0.0028(5) 0.0013(5)
C12 0.0343(7) 0.0225(6) 0.0215(6) -0.0026(6) 0.0027(6) -0.0023(5)
C13 0.0257(7) 0.0222(6) 0.0309(7) 0.0017(5) 0.0057(6) -0.0039(5)
C14 0.0240(7) 0.0213(6) 0.0285(7) 0.0000(5) -0.0038(5) 0.0012(5)

loop_
_atom_type_symbol
_atom_type_description
_atom_type_scat_dispersion_real
_atom_type_scat_dispersion_imag
_atom_type_scat_source
C C 0.0033 0.0016 'International Tables Vol C Tables 4.2.6.8 and 6.1.1.4'
H H 0.0000 0.0000 'International Tables Vol C Tables 4.2.6.8 and 6.1.1.4'
O O 0.0106 0.0060 'International Tables Vol C Tables 4.2.6.8 and 6.1.1.4'
N N 0.0061 0.0033 'International Tables Vol C Tables 4.2.6.8 and 6.1.1.4'
Cl Cl 0.1484 0.1585 'International Tables Vol C Tables 4.2.6.8 and 6.1.1.4'

loop_
_geom_angle_atom_site_label_1
_geom_angle_atom_site_label_2
_geom_angle_atom_site_label_3
_geom_angle
O2 N1 O1 123.46(11)
O2 N1 C1 118.07(11)
O1 N1 C1 118.46(12)
C6 C1 C2 122.37(12)
C6 C1 N1 118.74(11)
C2 C1 N1 118.88(11)
C1 C2 C3 118.62(12)
C1 C2 H2 120.7
C3 C2 H2 120.7
C2 C3 C4 120.62(12)
C2 C3 H3 119.7
C4 C3 H3 119.7
C5 C4 C3 118.37(11)
C5 C4 C7 118.43(12)
C3 C4 C7 123.18(11)
C6 C5 C4 121.61(12)
C6 C5 H5 119.2
C4 C5 H5 119.2
C5 C6 C1 118.32(12)
C5 C6 H6 120.8
C1 C6 H6 120.8
C8 C7 C4 125.82(12)
C8 C7 H7 117.1
C4 C7 H7 117.1
C7 C8 C9 126.15(12)
C7 C8 H8 116.9
C9 C8 H8 116.9
C10 C9 C14 118.36(12)
C10 C9 C8 118.19(11)
C14 C9 C8 123.45(12)
C11 C10 C9 121.17(12)
C11 C10 H10 119.4
C9 C10 H10 119.4
C12 C11 C10 119.85(12)
C12 C11 H11 120.1
C10 C11 H11 120.1
C13 C12 C11 119.86(12)
C13 C12 H12 120.1
C11 C12 H12 120.1
C12 C13 C14 120.42(12)
C12 C13 H13 119.8
C14 C13 H13 119.8
C13 C14 C9 120.34(11)
C13 C14 H14 119.8
C9 C14 H14 119.8

loop_
_geom_bond_atom_site_label_1
_geom_bond_atom_site_label_2
_geom_bond_distance
O1 N1 1.2246(14)
O2 N1 1.2225(15)
N1 C1 1.4712(16)
C1 C6 1.3793(17)
C1 C2 1.3851(18)
C2 C3 1.3855(17)
C2 H2 0.9500
C3 C4 1.4058(18)
C3 H3 0.9500
C4 C5 1.3960(18)
C4 C7 1.4653(17)
C5 C6 1.3789(18)
C5 H5 0.9500
C6 H6 0.9500
C7 C8 1.3334(18)
C7 H7 0.9500
C8 C9 1.4750(17)
C8 H8 0.9500
C9 C10 1.3931(17)
C9 C14 1.3998(17)
C10 C11 1.3890(18)
C10 H10 0.9500
C11 C12 1.3845(18)
C11 H11 0.9500
C12 C13 1.3833(19)
C12 H12 0.9500
C13 C14 1.3914(18)
C13 H13 0.9500
C14 H14 0.9500

loop_
_geom_hbond_atom_site_label_D
_geom_hbond_atom_site_label_H
_geom_hbond_atom_site_label_A
_geom_hbond_site_symmetry_A
_geom_hbond_distance_DH
_geom_hbond_distance_HA
_geom_hbond_distance_DA
_geom_hbond_angle_DHA
C2 H2 O1 3_457 0.95 2.55 3.3762(17) 145.9
C12 H12 O1 2_654 0.95 2.66 3.4139(16) 136.6
C12 H12 O2 8_565 0.95 2.74 3.4046(17) 127.5
C11 H11 O2 8_565 0.95 2.90 3.4820(17) 120.5

loop_
_geom_torsion_atom_site_label_1
_geom_torsion_atom_site_label_2
_geom_torsion_atom_site_label_3
_geom_torsion_atom_site_label_4
_geom_torsion
O2 N1 C1 C6 174.44(12)
O1 N1 C1 C6 -4.53(17)
O2 N1 C1 C2 -4.71(18)
O1 N1 C1 C2 176.32(11)
C6 C1 C2 C3 -1.49(19)
N1 C1 C2 C3 177.63(11)
C1 C2 C3 C4 -1.10(18)
C2 C3 C4 C5 3.13(18)
C2 C3 C4 C7 -175.43(12)
C3 C4 C5 C6 -2.73(18)
C7 C4 C5 C6 175.91(11)
C4 C5 C6 C1 0.27(19)
C2 C1 C6 C5 1.90(19)
N1 C1 C6 C5 -177.22(11)
C5 C4 C7 C8 -167.03(12)
C3 C4 C7 C8 11.53(19)
C4 C7 C8 C9 178.48(12)
C7 C8 C9 C10 174.99(12)
C7 C8 C9 C14 -6.1(2)
C14 C9 C10 C11 -0.39(18)
C8 C9 C10 C11 178.59(11)
C9 C10 C11 C12 0.17(18)
C10 C11 C12 C13 0.24(19)
C11 C12 C13 C14 -0.42(19)
C12 C13 C14 C9 0.19(18)
C10 C9 C14 C13 0.21(17)
C8 C9 C14 C13 -178.71(11)

loop_
_cod_related_entry_id
_cod_related_entry_database
_cod_related_entry_code
1 ChemSpider 555071
